data_2300679
loop_
_publ_author_name
'Malkin, Alexander I.'
'Chernyshev, Vladimir V.'
'Ryazantseva, Alena A.'
'Vasiliev, Alexander L.'
'Nickolsky, Maximilian S.'
'Shiryaev, Andrei A.'

_publ_section_title
;
 Formation and characterization of an Al-rich metastable phase in the
 Al--B phase diagram
;
_journal_issue 4
_journal_name_full 'Journal of Applied Crystallography'
_journal_page_first
;
;
_journal_paper_doi 10.1107/S1600576721005756
_journal_volume 54
_journal_year 2021
_chemical_formula_moiety 'Al6.31 B4.94'
_chemical_formula_sum 'Al6.31 B4.94'
_chemical_formula_weight 223.65
_space_group_IT_number 148
_space_group_name_Hall '-R 3'
_space_group_name_H-M_alt 'R -3 :H'
_symmetry_cell_setting hexagonal
_symmetry_space_group_name_H-M 'R -3 :H'
_audit_creation_method 'MRIA, SHELXL-97'
_cell_angle_alpha 90.00
_cell_angle_beta 90.00
_cell_angle_gamma 120.00
_cell_formula_units_Z 18
_cell_length_a 18.3464(19)
_cell_length_b 18.3464(19)
_cell_length_c 8.9241(9)
_cell_measurement_reflns_used 860
_cell_measurement_temperature 295(2)
_cell_measurement_theta_max 59.99
_cell_measurement_theta_min 5.65
_cell_volume 2601.3(5)
_computing_molecular_graphics 'PLATON (Spek, 2009)'
_computing_publication_material 'MRIA, SHELXL97 (Sheldrick, 2008)'
_computing_structure_refinement MRIA
_computing_structure_solution 'simulated annealing (Zhukov et al., 2001)'
_diffrn_ambient_temperature 295(2)
_diffrn_measurement_device Empyrean
_diffrn_radiation_source 'line-focus sealed tube'
_diffrn_radiation_type CuK\a
_diffrn_radiation_wavelength 1.5418
_diffrn_source 'Fine focus X-ray tube'
_diffrn_source_target Cu
_exptl_absorpt_coefficient_mu 9.835
_exptl_crystal_density_diffrn 2.570
_exptl_crystal_density_method 'not measured'
_exptl_crystal_F_000 1921
_pd_block_diffractogram_id Al-B
_pd_char_colour 'dark grey'
_pd_char_particle_morphology 'no specific habit'
_pd_instr_location
;
A.N.Frumkin Institute of Physical Chemistry and Electrochemistry RAS,
Moscow
;
_pd_meas_2theta_range_inc 0.008
_pd_meas_2theta_range_max 119.995
_pd_meas_2theta_range_min 10.011
_pd_meas_number_of_points 13749
_pd_meas_scan_method cont
_pd_prep_pressure 101
_pd_prep_temperature 295(2)
_pd_proc_2theta_range_inc 0.008
_pd_proc_2theta_range_max 119.995
_pd_proc_2theta_range_min 10.011
_pd_proc_info_excluded_regions none
_pd_proc_ls_background_function 'Chebyshev polynomial up to the 5th order'
_pd_proc_ls_pref_orient_corr none
_pd_proc_ls_profile_function 'split-type pseudo-Voigt (Toraya, 1986)'
_pd_proc_ls_prof_R_factor 0.0331
_pd_proc_ls_prof_wR_expected 0.0263
_pd_proc_ls_prof_wR_factor 0.0432
_pd_proc_wavelength 1.5418
_pd_spec_mounting
; 
thin layer on the non-diffracting silicon plate
;
_pd_spec_mount_mode reflection
_pd_spec_shape flat_sheet
_pd_spec_size_axial 15
_pd_spec_size_equat 1
_pd_spec_size_thick 1
_refine_diff_density_max 0.74
_refine_diff_density_min -0.58
_refine_diff_density_rms 0.29
_refine_ls_extinction_method none
_refine_ls_goodness_of_fit_all 1.537
_refine_ls_hydrogen_treatment none
_refine_ls_matrix_type fullcycle
_refine_ls_number_constraints 13
_refine_ls_number_parameters 65
_refine_ls_number_restraints 0
_refine_ls_R_I_factor 0.0870
_refine_ls_shift/su_max .003
_refine_ls_shift/su_mean .000
_refine_ls_structure_factor_coef Inet
_refine_ls_weighting_scheme sigma
_cod_data_source_file jl5021sup1.cif
_cod_data_source_block I
_cod_depositor_comments
;
The following automatic conversions were performed:

data item '_symmetry_cell_setting' value 'Hexagonal' was changed to
'hexagonal' in accordance with the
/home/data/users/saulius/crontab/automatic-downloads/rss-feeds/IUCr/lib/dictionaries/cif_core.dic
dictionary named 'cif_core.dic' version 2.4.2 last updated on
2011-04-26.

Automatic conversion script
Id: cif_fix_values 7556 2019-12-06 15:28:31Z antanas 
;
_cod_original_cell_volume 2601.3(6)
_cod_original_sg_symbol_H-M 'R -3'
_cod_database_code 2300679

loop_
_symmetry_equiv_pos_as_xyz
'x, y, z'
'-y, x-y, z'
'-x+y, -x, z'
'x+2/3, y+1/3, z+1/3'
'-y+2/3, x-y+1/3, z+1/3'
'-x+y+2/3, -x+1/3, z+1/3'
'x+1/3, y+2/3, z+2/3'
'-y+1/3, x-y+2/3, z+2/3'
'-x+y+1/3, -x+2/3, z+2/3'
'-x, -y, -z'
'y, -x+y, -z'
'x-y, x, -z'
'-x+2/3, -y+1/3, -z+1/3'
'y+2/3, -x+y+1/3, -z+1/3'
'x-y+2/3, x+1/3, -z+1/3'
'-x+1/3, -y+2/3, -z+2/3'
'y+1/3, -x+y+2/3, -z+2/3'
'x-y+1/3, x+2/3, -z+2/3'

loop_
_atom_site_label
_atom_site_type_symbol
_atom_site_fract_x
_atom_site_fract_y
_atom_site_fract_z
_atom_site_U_iso_or_equiv
_atom_site_adp_type
_atom_site_occupancy
_atom_site_symmetry_multiplicity
_atom_site_calc_flag
_atom_site_refinement_flags
_atom_site_disorder_assembly
_atom_site_disorder_group
Al1 Al 0.2721(2) 0.1289(2) 0.0570(4) 0.033(2) Uiso 1 1 d . . .
Al2 Al 0.1186(2) 0.0576(3) 0.4165(5) 0.033(2) Uiso 0.69(2) 1 d P . .
B2 B 0.1186(2) 0.0576(3) 0.4165(5) 0.033(2) Uiso 0.31(2) 1 d P . .
Al3 Al 0.33680(19) 0.0557(2) 0.3946(5) 0.033(2) Uiso 1 1 d . . .
Al4 Al 0.1952(2) -0.00441(18) 0.2497(4) 0.033(2) Uiso 1 1 d . . .
Al5 Al 0.7832(2) -0.00018(19) 0.2437(4) 0.033(2) Uiso 1 1 d . . .
Al6 Al 0.1349(2) 0.2697(2) 0.4439(4) 0.033(2) Uiso 1 1 d . . .
Al7 Al 0.0705(3) 0.1168(3) 0.0902(6) 0.033(2) Uiso 0.62(2) 1 d P . .
B7 B 0.0705(3) 0.1168(3) 0.0902(6) 0.033(2) Uiso 0.38(2) 1 d P . .
B8 B 0.3293(7) 0.0721(7) 0.163(2) 0.033(2) Uiso 1 1 d . . .
B9 B 0.2021(8) 0.7981(7) 0.4931(15) 0.033(2) Uiso 1 1 d . . .
B10 B 0.2043(8) -0.0027(7) 0.4817(19) 0.033(2) Uiso 1 1 d . . .
B11 B -0.0833(8) 0.0641(8) 0.1476(13) 0.033(2) Uiso 1 1 d . . .
B12 B 0.0000 0.0000 0.355(4) 0.0357(2) Uiso 0.76(3) 3 d SP . .

loop_
_atom_type_symbol
_atom_type_description
_atom_type_scat_dispersion_real
_atom_type_scat_dispersion_imag
_atom_type_scat_source
Al Al 0.2130 0.2455 'International Tables Vol C Tables 4.2.6.8 and 6.1.1.4'
B B 0.0090 0.0039 'International Tables Vol C Tables 4.2.6.8 and 6.1.1.4'

loop_
_geom_angle_atom_site_label_1
_geom_angle_atom_site_label_2
_geom_angle_atom_site_label_3
_geom_angle
_geom_angle_site_symmetry_1
_geom_angle_site_symmetry_3
_geom_angle_publ_flag
B8 Al1 B9 122.8(6) . 6_454 ?
B8 Al1 B11 110.0(5) . 3 ?
B9 Al1 B11 107.3(6) 6_454 3 ?
B8 Al1 B8 101.7(5) . 13 ?
B9 Al1 B8 114.4(6) 6_454 13 ?
B11 Al1 B8 97.7(5) 3 13 ?
B8 Al1 Al3 132.7(3) . 13 ?
B9 Al1 Al3 64.5(4) 6_454 13 ?
B11 Al1 Al3 110.8(3) 3 13 ?
B8 Al1 Al3 50.0(4) 13 13 ?
B8 Al1 Al4 54.5(3) . . ?
B9 Al1 Al4 129.3(4) 6_454 . ?
B11 Al1 Al4 56.3(3) 3 . ?
B8 Al1 Al4 115.2(4) 13 . ?
Al3 Al1 Al4 161.6(2) 13 . ?
B8 Al1 Al1 55.5(4) . 13 ?
B9 Al1 Al1 138.4(5) 6_454 13 ?
B11 Al1 Al1 111.5(4) 3 13 ?
B8 Al1 Al1 46.2(4) 13 13 ?
Al3 Al1 Al1 87.64(16) 13 13 ?
Al4 Al1 Al1 85.99(18) . 13 ?
B8 Al1 Al7 125.8(3) . 11 ?
B9 Al1 Al7 58.1(5) 6_454 11 ?
B11 Al1 Al7 51.1(4) 3 11 ?
B8 Al1 Al7 128.4(4) 13 11 ?
Al3 Al1 Al7 98.5(2) 13 11 ?
Al4 Al1 Al7 83.14(16) . 11 ?
Al1 Al1 Al7 162.5(3) 13 11 ?
B8 Al1 Al5 116.0(5) . 3_665 ?
B9 Al1 Al5 121.0(4) 6_454 3_665 ?
B11 Al1 Al5 52.4(3) 3 3_665 ?
B8 Al1 Al5 45.4(4) 13 3_665 ?
Al3 Al1 Al5 73.52(16) 13 3_665 ?
Al4 Al1 Al5 88.16(16) . 3_665 ?
Al1 Al1 Al5 74.49(19) 13 3_665 ?
Al7 Al1 Al5 91.49(18) 11 3_665 ?
B12 Al2 B2 78.3(7) . 11_556 ?
B12 Al2 Al2 78.3(7) . 11_556 ?
B2 Al2 Al2 0.0(5) 11_556 11_556 ?
B12 Al2 B2 78.3(7) . 12_556 ?
B2 Al2 B2 85.6(3) 11_556 12_556 ?
Al2 Al2 B2 85.6(3) 11_556 12_556 ?
B12 Al2 Al2 78.3(7) . 12_556 ?
B2 Al2 Al2 85.6(3) 11_556 12_556 ?
Al2 Al2 Al2 85.6(3) 11_556 12_556 ?
B2 Al2 Al2 0.0(3) 12_556 12_556 ?
B12 Al2 B10 128.6(3) . . ?
B2 Al2 B10 63.2(4) 11_556 . ?
Al2 Al2 B10 63.2(4) 11_556 . ?
B2 Al2 B10 127.3(5) 12_556 . ?
Al2 Al2 B10 127.3(5) 12_556 . ?
B12 Al2 B11 84.4(10) . 3 ?
B2 Al2 B11 137.7(4) 11_556 3 ?
Al2 Al2 B11 137.7(4) 11_556 3 ?
B2 Al2 B11 128.3(4) 12_556 3 ?
Al2 Al2 B11 128.3(4) 12_556 3 ?
B10 Al2 B11 101.4(5) . 3 ?
B12 Al2 B10 128.7(5) . 12_556 ?
B2 Al2 B10 120.3(5) 11_556 12_556 ?
Al2 Al2 B10 120.3(5) 11_556 12_556 ?
B2 Al2 B10 58.4(4) 12_556 12_556 ?
Al2 Al2 B10 58.4(4) 12_556 12_556 ?
B10 Al2 B10 100.7(3) . 12_556 ?
B11 Al2 B10 100.7(5) 3 12_556 ?
B12 Al2 Al4 107.0(7) . . ?
B2 Al2 Al4 93.81(19) 11_556 . ?
Al2 Al2 Al4 93.81(19) 11_556 . ?
B2 Al2 Al4 174.4(2) 12_556 . ?
Al2 Al2 Al4 174.4(2) 12_556 . ?
B10 Al2 Al4 48.1(4) . . ?
B11 Al2 Al4 54.9(3) 3 . ?
B10 Al2 Al4 117.6(4) 12_556 . ?
B12 Al2 Al6 168.8(9) . 11_556 ?
B2 Al2 Al6 94.6(3) 11_556 11_556 ?
Al2 Al2 Al6 94.6(3) 11_556 11_556 ?
B2 Al2 Al6 92.5(3) 12_556 11_556 ?
Al2 Al2 Al6 92.5(3) 12_556 11_556 ?
B10 Al2 Al6 52.7(3) . 11_556 ?
B11 Al2 Al6 106.5(4) 3 11_556 ?
B10 Al2 Al6 47.9(3) 12_556 11_556 ?
Al4 Al2 Al6 81.94(17) . 11_556 ?
B12 Al2 Al5 110.2(7) . 3_665 ?
B2 Al2 Al5 171.0(3) 11_556 3_665 ?
Al2 Al2 Al5 171.0(3) 11_556 3_665 ?
B2 Al2 Al5 93.1(2) 12_556 3_665 ?
Al2 Al2 Al5 93.1(2) 12_556 3_665 ?
B10 Al2 Al5 111.3(3) . 3_665 ?
B11 Al2 Al5 48.6(3) 3 3_665 ?
B10 Al2 Al5 52.3(4) 12_556 3_665 ?
Al4 Al2 Al5 86.60(15) . 3_665 ?
Al6 Al2 Al5 76.53(15) 11_556 3_665 ?
B8 Al3 B8 124.8(6) . 6 ?
B8 Al3 B10 106.0(6) . . ?
B8 Al3 B10 113.5(6) 6 . ?
B8 Al3 B9 105.6(5) . 12_656 ?
B8 Al3 B9 102.5(5) 6 12_656 ?
B10 Al3 B9 101.8(5) . 12_656 ?
B8 Al3 Al4 56.6(3) . . ?
B8 Al3 Al4 136.1(4) 6 . ?
B10 Al3 Al4 50.0(4) . . ?
B9 Al3 Al4 119.9(4) 12_656 . ?
B8 Al3 Al1 58.2(4) . 13 ?
B8 Al3 Al1 127.3(4) 6 13 ?
B10 Al3 Al1 114.6(4) . 13 ?
B9 Al3 Al1 47.4(3) 12_656 13 ?
Al4 Al3 Al1 92.26(18) . 13 ?
B8 Al3 Al4 129.7(3) . 6 ?
B8 Al3 Al4 54.4(4) 6 6 ?
B10 Al3 Al4 119.8(5) . 6 ?
B9 Al3 Al4 48.1(3) 12_656 6 ?
Al4 Al3 Al4 165.6(2) . 6 ?
Al1 Al3 Al4 83.24(13) 13 6 ?
B8 Al3 Al6 111.2(5) . 11_556 ?
B8 Al3 Al6 123.0(5) 6 11_556 ?
B10 Al3 Al6 53.5(4) . 11_556 ?
B9 Al3 Al6 48.6(4) 12_656 11_556 ?
Al4 Al3 Al6 82.41(16) . 11_556 ?
Al1 Al3 Al6 73.34(17) 13 11_556 ?
Al4 Al3 Al6 83.18(15) 6 11_556 ?
B10 Al4 B9 109.3(5) . 16 ?
B10 Al4 B8 105.9(6) . . ?
B9 Al4 B8 113.7(6) 16 . ?
B10 Al4 B11 115.4(6) . 3 ?
B9 Al4 B11 115.6(6) 16 3 ?
B8 Al4 B11 96.0(6) . 3 ?
B10 Al4 Al3 56.1(4) . . ?
B9 Al4 Al3 120.6(5) 16 . ?
B8 Al4 Al3 50.5(4) . . ?
B11 Al4 Al3 122.3(4) 3 . ?
B10 Al4 Al2 59.4(5) . . ?
B9 Al4 Al2 121.8(4) 16 . ?
B8 Al4 Al2 124.4(4) . . ?
B11 Al4 Al2 58.0(3) 3 . ?
Al3 Al4 Al2 99.75(18) . . ?
B10 Al4 Al3 125.1(5) . 8_544 ?
B9 Al4 Al3 62.3(4) 16 8_544 ?
B8 Al4 Al3 51.5(4) . 8_544 ?
B11 Al4 Al3 116.2(3) 3 8_544 ?
Al3 Al4 Al3 81.00(16) . 8_544 ?
Al2 Al4 Al3 173.7(2) . 8_544 ?
B10 Al4 Al6 50.8(3) . 3 ?
B9 Al4 Al6 58.5(4) 16 3 ?
B8 Al4 Al6 127.0(5) . 3 ?
B11 Al4 Al6 136.2(4) 3 3 ?
Al3 Al4 Al6 86.39(17) . 3 ?
Al2 Al4 Al6 87.11(17) . 3 ?
Al3 Al4 Al6 99.23(17) 8_544 3 ?
B10 Al4 Al1 127.7(3) . . ?
B9 Al4 Al1 122.3(4) 16 . ?
B8 Al4 Al1 47.1(4) . . ?
B11 Al4 Al1 49.5(4) 3 . ?
Al3 Al4 Al1 88.52(14) . . ?
Al2 Al4 Al1 96.67(18) . . ?
Al3 Al4 Al1 77.03(16) 8_544 . ?
Al6 Al4 Al1 174.1(2) 3 . ?
B10 Al4 Al7 125.0(4) . 3 ?
B9 Al4 Al7 58.2(4) 16 3 ?
B8 Al4 Al7 128.6(5) . 3 ?
B11 Al4 Al7 58.6(4) 3 3 ?
Al3 Al4 Al7 178.4(2) . 3 ?
Al2 Al4 Al7 81.86(17) . 3 ?
Al3 Al4 Al7 97.40(18) 8_544 3 ?
Al6 Al4 Al7 93.67(16) 3 3 ?
Al1 Al4 Al7 91.34(17) . 3 ?
B8 Al5 B9 126.1(6) 14 18_645 ?
B8 Al5 B11 102.5(6) 14 1_655 ?
B9 Al5 B11 100.5(6) 18_645 1_655 ?
B8 Al5 B10 111.7(6) 14 10_656 ?
B9 Al5 B10 106.7(5) 18_645 10_656 ?
B11 Al5 B10 107.3(4) 1_655 10_656 ?
B8 Al5 Al7 127.4(5) 14 2_655 ?
B9 Al5 Al7 58.0(4) 18_645 2_655 ?
B11 Al5 Al7 42.5(4) 1_655 2_655 ?
B10 Al5 Al7 115.8(4) 10_656 2_655 ?
B8 Al5 Al6 136.6(4) 14 2_655 ?
B9 Al5 Al6 56.2(4) 18_645 2_655 ?
B11 Al5 Al6 120.2(4) 1_655 2_655 ?
B10 Al5 Al6 51.0(3) 10_656 2_655 ?
Al7 Al5 Al6 92.11(19) 2_655 2_655 ?
B8 Al5 Al1 54.1(4) 14 2_655 ?
B9 Al5 Al1 125.1(4) 18_645 2_655 ?
B11 Al5 Al1 48.4(4) 1_655 2_655 ?
B10 Al5 Al1 124.1(3) 10_656 2_655 ?
Al7 Al5 Al1 80.49(17) 2_655 2_655 ?
Al6 Al5 Al1 167.97(19) 2_655 2_655 ?
B8 Al5 Al2 123.9(5) 14 2_655 ?
B9 Al5 Al2 109.0(4) 18_645 2_655 ?
B11 Al5 Al2 53.5(3) 1_655 2_655 ?
B10 Al5 Al2 54.1(3) 10_656 2_655 ?
Al7 Al5 Al2 72.17(17) 2_655 2_655 ?
Al6 Al5 Al2 81.05(17) 2_655 2_655 ?
Al1 Al5 Al2 87.63(15) 2_655 2_655 ?
B10 Al6 B9 115.2(6) 2 2_665 ?
B10 Al6 B10 118.2(8) 2 12_556 ?
B9 Al6 B10 112.8(5) 2_665 12_556 ?
B10 Al6 B9 97.9(5) 2 17_445 ?
B9 Al6 B9 104.3(5) 2_665 17_445 ?
B10 Al6 B9 105.6(5) 12_556 17_445 ?
B10 Al6 Al4 49.1(5) 2 2 ?
B9 Al6 Al4 122.1(4) 2_665 2 ?
B10 Al6 Al4 123.0(4) 12_556 2 ?
B9 Al6 Al4 48.8(3) 17_445 2 ?
B10 Al6 Al2 61.4(5) 2 12_556 ?
B9 Al6 Al2 140.9(4) 2_665 12_556 ?
B10 Al6 Al2 56.8(4) 12_556 12_556 ?
B9 Al6 Al2 114.8(4) 17_445 12_556 ?
Al4 Al6 Al2 86.39(16) 2 12_556 ?
B10 Al6 Al3 139.1(5) 2 12_556 ?
B9 Al6 Al3 60.8(3) 2_665 12_556 ?
B10 Al6 Al3 52.3(4) 12_556 12_556 ?
B9 Al6 Al3 123.0(3) 17_445 12_556 ?
Al4 Al6 Al3 170.9(2) 2 12_556 ?
Al2 Al6 Al3 95.43(19) 12_556 12_556 ?
B10 Al6 Al5 125.2(5) 2 3_665 ?
B9 Al6 Al5 115.1(3) 2_665 3_665 ?
B10 Al6 Al5 56.8(4) 12_556 3_665 ?
B9 Al6 Al5 49.3(3) 17_445 3_665 ?
Al4 Al6 Al5 85.78(16) 2 3_665 ?
Al2 Al6 Al5 91.12(17) 12_556 3_665 ?
Al3 Al6 Al5 85.28(17) 12_556 3_665 ?
B10 Al6 Al6 116.4(5) 2 16 ?
B9 Al6 Al6 55.9(4) 2_665 16 ?
B10 Al6 Al6 122.0(5) 12_556 16 ?
B9 Al6 Al6 48.3(4) 17_445 16 ?
Al4 Al6 Al6 81.18(19) 2 16 ?
Al2 Al6 Al6 163.1(2) 12_556 16 ?
Al3 Al6 Al6 95.14(15) 12_556 16 ?
Al5 Al6 Al6 76.68(18) 3_665 16 ?
B11 Al7 B11 119.3(5) 3 11 ?
B11 Al7 B9 105.6(5) 3 17_445 ?
B11 Al7 B9 93.9(6) 11 17_445 ?
B11 Al7 B7 59.5(4) 3 11 ?
B11 Al7 B7 65.3(4) 11 11 ?
B9 Al7 B7 133.1(4) 17_445 11 ?
B11 Al7 Al7 59.5(4) 3 11 ?
B11 Al7 Al7 65.3(4) 11 11 ?
B9 Al7 Al7 133.1(4) 17_445 11 ?
B7 Al7 Al7 0.0(3) 11 11 ?
B11 Al7 B7 137.2(5) 3 12 ?
B11 Al7 B7 46.7(4) 11 12 ?
B9 Al7 B7 114.8(4) 17_445 12 ?
B7 Al7 B7 82.0(3) 11 12 ?
Al7 Al7 B7 82.0(3) 11 12 ?
B11 Al7 Al7 137.2(5) 3 12 ?
B11 Al7 Al7 46.7(4) 11 12 ?
B9 Al7 Al7 114.8(4) 17_445 12 ?
B7 Al7 Al7 82.0(3) 11 12 ?
Al7 Al7 Al7 82.0(3) 11 12 ?
B7 Al7 Al7 0.0(3) 12 12 ?
B11 Al7 B11 134.2(8) 3 . ?
B11 Al7 B11 95.8(4) 11 . ?
B9 Al7 B11 99.7(5) 17_445 . ?
B7 Al7 B11 122.8(3) 11 . ?
Al7 Al7 B11 122.8(3) 11 . ?
B7 Al7 B11 52.5(3) 12 . ?
Al7 Al7 B11 52.5(3) 12 . ?
B11 Al7 Al5 55.7(4) 3 3_665 ?
B11 Al7 Al5 117.9(4) 11 3_665 ?
B9 Al7 Al5 49.9(3) 17_445 3_665 ?
B7 Al7 Al5 101.5(3) 11 3_665 ?
Al7 Al7 Al5 101.5(3) 11 3_665 ?
B7 Al7 Al5 161.3(3) 12 3_665 ?
Al7 Al7 Al5 161.3(3) 12 3_665 ?
B11 Al7 Al5 133.1(4) . 3_665 ?
B11 Al7 Al4 130.5(4) 3 2 ?
B11 Al7 Al4 105.1(4) 11 2 ?
B9 Al7 Al4 47.8(3) 17_445 2 ?
B7 Al7 Al4 169.9(3) 11 2 ?
Al7 Al7 Al4 169.9(3) 11 2 ?
B7 Al7 Al4 88.92(19) 12 2 ?
Al7 Al7 Al4 88.92(19) 12 2 ?
B11 Al7 Al4 52.8(3) . 2 ?
Al5 Al7 Al4 85.74(17) 3_665 2 ?
B11 Al7 Al1 114.2(5) 3 12 ?
B11 Al7 Al1 49.5(5) 11 12 ?
B9 Al7 Al1 45.8(3) 17_445 12 ?
B7 Al7 Al1 96.5(3) 11 12 ?
Al7 Al7 Al1 96.5(3) 11 12 ?
B7 Al7 Al1 86.2(3) 12 12 ?
Al7 Al7 Al1 86.2(3) 12 12 ?
B11 Al7 Al1 110.9(4) . 12 ?
Al5 Al7 Al1 75.17(15) 3_665 12 ?
Al4 Al7 Al1 78.40(19) 2 12 ?
Al1 B8 Al5 112.1(7) . 15_445 ?
Al1 B8 Al3 128.1(8) . . ?
Al5 B8 Al3 103.7(7) 15_445 . ?
Al1 B8 Al3 105.9(7) . 8_544 ?
Al5 B8 Al3 95.7(7) 15_445 8_544 ?
Al3 B8 Al3 106.6(6) . 8_544 ?
Al1 B8 Al4 78.4(5) . . ?
Al5 B8 Al4 167.4(8) 15_445 . ?
Al3 B8 Al4 73.0(5) . . ?
Al3 B8 Al4 74.1(3) 8_544 . ?
Al1 B8 Al1 78.3(5) . 13 ?
Al5 B8 Al1 80.5(3) 15_445 13 ?
Al3 B8 Al1 71.8(5) . 13 ?
Al3 B8 Al1 175.2(8) 8_544 13 ?
Al4 B8 Al1 109.3(7) . 13 ?
Al1 B9 Al4 113.8(6) 8 16 ?
Al1 B9 Al6 97.5(6) 8 3_565 ?
Al4 B9 Al6 113.3(6) 16 3_565 ?
Al1 B9 Al5 104.5(5) 8 17_565 ?
Al4 B9 Al5 119.6(7) 16 17_565 ?
Al6 B9 Al5 105.5(5) 3_565 17_565 ?
Al1 B9 Al6 172.3(8) 8 18 ?
Al4 B9 Al6 72.7(4) 16 18 ?
Al6 B9 Al6 75.7(5) 3_565 18 ?
Al5 B9 Al6 74.4(4) 17_565 18 ?
Al1 B9 Al7 76.1(5) 8 18 ?
Al4 B9 Al7 74.0(5) 16 18 ?
Al6 B9 Al7 172.0(6) 3_565 18 ?
Al5 B9 Al7 72.0(5) 17_565 18 ?
Al6 B9 Al7 110.3(6) 18 18 ?
Al1 B9 Al3 68.1(4) 8 11_566 ?
Al4 B9 Al3 69.7(3) 16 11_566 ?
Al6 B9 Al3 70.5(4) 3_565 11_566 ?
Al5 B9 Al3 170.5(7) 17_565 11_566 ?
Al6 B9 Al3 112.0(5) 18 11_566 ?
Al7 B9 Al3 110.6(5) 18 11_566 ?
Al4 B10 Al6 80.0(5) . 3 ?
Al4 B10 Al3 73.9(5) . . ?
Al6 B10 Al3 112.2(8) 3 . ?
Al4 B10 Al6 107.5(6) . 11_556 ?
Al6 B10 Al6 171.6(8) 3 11_556 ?
Al3 B10 Al6 74.2(3) . 11_556 ?
Al4 B10 Al2 72.5(5) . . ?
Al6 B10 Al2 109.2(6) 3 . ?
Al3 B10 Al2 119.8(6) . . ?
Al6 B10 Al2 70.4(5) 11_556 . ?
Al4 B10 Al5 179.4(7) . 10_656 ?
Al6 B10 Al5 100.3(6) 3 10_656 ?
Al3 B10 Al5 105.5(6) . 10_656 ?
Al6 B10 Al5 72.2(5) 11_556 10_656 ?
Al2 B10 Al5 107.9(7) . 10_656 ?
Al4 B10 Al2 107.0(6) . 11_556 ?
Al6 B10 Al2 70.7(4) 3 11_556 ?
Al3 B10 Al2 177.2(7) . 11_556 ?
Al6 B10 Al2 103.0(7) 11_556 11_556 ?
Al2 B10 Al2 58.4(4) . 11_556 ?
Al5 B10 Al2 73.6(5) 10_656 11_556 ?
B7 B11 Al7 0.0(4) 2 2 ?
B7 B11 Al1 126.6(6) 2 2 ?
Al7 B11 Al1 126.6(6) 2 2 ?
B7 B11 Al7 73.8(5) 2 12 ?
Al7 B11 Al7 73.8(5) 2 12 ?
Al1 B11 Al7 79.5(5) 2 12 ?
B7 B11 Al5 81.8(4) 2 1_455 ?
Al7 B11 Al5 81.8(4) 2 1_455 ?
Al1 B11 Al5 79.2(6) 2 1_455 ?
Al7 B11 Al5 127.4(6) 12 1_455 ?
B7 B11 Al4 157.8(9) 2 2 ?
Al7 B11 Al4 157.8(9) 2 2 ?
Al1 B11 Al4 74.1(5) 2 2 ?
Al7 B11 Al4 106.5(5) 12 2 ?
Al5 B11 Al4 112.8(6) 1_455 2 ?
B7 B11 Al2 101.9(6) 2 2 ?
Al7 B11 Al2 101.9(6) 2 2 ?
Al1 B11 Al2 121.7(7) 2 2 ?
Al7 B11 Al2 151.9(8) 12 2 ?
Al5 B11 Al2 77.9(4) 1_455 2 ?
Al4 B11 Al2 67.0(3) 2 2 ?
B7 B11 Al7 93.3(7) 2 . ?
Al7 B11 Al7 93.3(7) 2 . ?
Al1 B11 Al7 113.5(5) 2 . ?
Al7 B11 Al7 62.2(4) 12 . ?
Al5 B11 Al7 166.5(7) 1_455 . ?
Al4 B11 Al7 68.6(3) 2 . ?
Al2 B11 Al7 90.9(5) 2 . ?
Al2 B12 B2 112.4(8) . 2 ?
Al2 B12 Al2 112.4(8) . 2 ?
B2 B12 Al2 0.0(3) 2 2 ?
Al2 B12 B2 112.4(8) . 3 ?
B2 B12 B2 112.4(8) 2 3 ?
Al2 B12 B2 112.4(8) 2 3 ?
Al2 B12 Al2 112.4(8) . 3 ?
B2 B12 Al2 112.4(8) 2 3 ?

loop_
_geom_bond_atom_site_label_1
_geom_bond_atom_site_label_2
_geom_bond_distance
_geom_bond_site_symmetry_2
_geom_bond_publ_flag
Al1 B8 2.044(17) . ?
Al1 B9 2.067(14) 6_454 ?
Al1 B11 2.162(17) 3 ?
Al1 B8 2.332(13) 13 ?
Al1 Al3 2.606(5) 13 ?
Al1 Al4 2.734(5) . ?
Al1 Al1 2.772(7) 13 ?
Al1 Al7 2.797(6) 11 ?
Al1 Al5 2.838(5) 3_665 ?
Al2 B12 1.964(10) . ?
Al2 B2 2.403(7) 11_556 ?
Al2 Al2 2.403(7) 11_556 ?
Al2 B2 2.403(7) 12_556 ?
Al2 Al2 2.403(7) 12_556 ?
Al2 B10 2.402(18) . ?
Al2 B11 2.452(13) 3 ?
Al2 B10 2.517(15) 12_556 ?
Al2 Al4 2.661(7) . ?
Al2 Al6 2.705(5) 11_556 ?
Al2 Al5 2.982(6) 3_665 ?
Al3 B8 2.100(18) . ?
Al3 B8 2.184(14) 6 ?
Al3 B10 2.249(14) . ?
Al3 B9 2.534(13) 12_656 ?
Al3 Al4 2.603(5) . ?
Al3 Al1 2.606(5) 13 ?
Al3 Al4 2.685(6) 6 ?
Al3 Al6 2.736(6) 11_556 ?
Al4 B10 2.076(17) . ?
Al4 B9 2.130(12) 16 ?
Al4 B8 2.272(12) . ?
Al4 B11 2.366(12) 3 ?
Al4 Al3 2.685(5) 8_544 ?
Al4 Al6 2.704(5) 3 ?
Al4 Al7 2.765(7) 3 ?
Al5 B8 2.050(14) 14 ?
Al5 B9 2.205(12) 18_645 ?
Al5 B11 2.289(13) 1_655 ?
Al5 B10 2.459(17) 10_656 ?
Al5 Al7 2.741(6) 2_655 ?
Al5 Al6 2.799(5) 2_655 ?
Al5 Al1 2.838(5) 2_655 ?
Al5 Al2 2.982(6) 2_655 ?
Al6 B10 2.128(12) 2 ?
Al6 B9 2.178(17) 2_665 ?
Al6 B10 2.284(13) 12_556 ?
Al6 B9 2.415(14) 17_445 ?
Al6 Al4 2.704(5) 2 ?
Al6 Al2 2.705(5) 12_556 ?
Al6 Al3 2.736(6) 12_556 ?
Al6 Al5 2.799(5) 3_665 ?
Al6 Al6 2.825(7) 16 ?
Al7 B11 1.871(15) 3 ?
Al7 B11 2.213(13) 11 ?
Al7 B9 2.445(17) 17_445 ?
Al7 B7 2.467(8) 11 ?
Al7 Al7 2.467(8) 11 ?
Al7 B7 2.467(8) 12 ?
Al7 Al7 2.467(8) 12 ?
Al7 B11 2.535(15) . ?
Al7 Al5 2.741(6) 3_665 ?
Al7 Al4 2.765(7) 2 ?
Al7 Al1 2.797(6) 12 ?
B8 Al5 2.050(14) 15_445 ?
B8 Al3 2.184(14) 8_544 ?
B8 Al1 2.332(13) 13 ?
B9 Al1 2.067(14) 8 ?
B9 Al4 2.130(12) 16 ?
B9 Al6 2.178(17) 3_565 ?
B9 Al5 2.205(12) 17_565 ?
B9 Al6 2.415(14) 18 ?
B9 Al7 2.445(17) 18 ?
B9 Al3 2.534(13) 11_566 ?
B10 Al6 2.128(12) 3 ?
B10 Al6 2.284(13) 11_556 ?
B10 Al5 2.459(17) 10_656 ?
B10 Al2 2.517(15) 11_556 ?
B11 B7 1.871(15) 2 ?
B11 Al7 1.871(15) 2 ?
B11 Al1 2.162(17) 2 ?
B11 Al7 2.213(13) 12 ?
B11 Al5 2.289(13) 1_455 ?
B11 Al4 2.366(12) 2 ?
B11 Al2 2.452(13) 2 ?
B12 B2 1.964(10) 2 ?
B12 Al2 1.964(10) 2 ?
B12 B2 1.964(10) 3 ?
B12 Al2 1.964(10) 3 ?
